data_1541843
loop_
_publ_author_name
'Hansson, M.'
'Mark, W.'

_publ_section_title
;
 The crystal structure of a basic hafnium chromate
;
_journal_name_full 'Acta Chemica Scandinavica (1-27,1973-42,1988)'
_journal_page_first 3467
_journal_page_last 3476
_journal_volume 27
_journal_year 1973
_chemical_formula_sum 'Cr4.28 H10.88 Hf4 O26.28'
_chemical_name_systematic 'Hf4 ((O H)7.44 (Cr O4)0.28) (Cr O4)4 (H2 O)1.72'
_space_group_IT_number 58
_symmetry_space_group_name_Hall '-P 2 2n'
_symmetry_space_group_name_H-M 'P n n m'
_cell_angle_alpha 90
_cell_angle_beta 90
_cell_angle_gamma 90
_cell_formula_units_Z 2
_cell_length_a 11.543
_cell_length_b 13.587
_cell_length_c 6.847
_cell_volume 1073.847
_citation_journal_id_ASTM ACSAA4
_cod_data_source_file Hansson_ACSAA4_1973_984.cif
_cod_data_source_block H10.88Cr4.28Hf4O26.28
_cod_original_cell_volume 1073.848
_cod_original_formula_sum 'H10.88 Cr4.28 Hf4 O26.28'
_cod_database_code 1541843

loop_
_symmetry_equiv_pos_as_xyz
x,y,z
-x,-y,z
x+1/2,-y+1/2,-z+1/2
-x+1/2,y+1/2,-z+1/2
-x,-y,-z
x,y,-z
-x-1/2,y-1/2,z-1/2
x-1/2,-y-1/2,z-1/2

loop_
_atom_site_label
_atom_site_type_symbol
_atom_site_fract_x
_atom_site_fract_y
_atom_site_fract_z
_atom_site_occupancy
_atom_site_U_iso_or_equiv
O7 O-2 0.107 0.271 0 1 0.0
O5 O-2 0.354 0.276 0 1 0.0
O1 O-2 0.068 0.134 0.304 1 0.0
Cr3 Cr+6 0.191 0.872 0 0.14 0.0
O9 O-2 0.092 0.963 0 1 0.0
O6 O-2 0.351 0.476 0 1 0.0
O4 O-2 0.227 0.637 0 1 0.0
Cr2 Cr+6 0.3622 0.591 0 1 0.0
Hf2 Hf+4 0.0421 0.6269 0 1 0.0
Hf1 Hf+4 0.0505 0.1246 0 1 0.0
O11 O-2 0.282 0.868 0.184 0.14 0.0
O8 O-2 0.089 0.775 0 1 0.0
O10 O-2 0.093 0.467 0 1 0.0
O3 O-2 0.243 0.11 0 1 0.0
O12 O-2 -0.305 0.122 0 0.86 0.0
Cr1 Cr+6 0.3716 0.1608 0 1 0.0
O2 O-2 0.049 0.628 0.303 1 0.0
